data_7204135
loop_
_publ_author_name
'Komatsu, Naoki'
'Chishiro, Takefumi'

_publ_section_title
;
 Serial synthesis of oxa[3.n]cyclophanes and homooxacalix[n]arenes via
 reductive coupling of arenedialdehydes, and their X-ray structures
;
_journal_coden_ASTM JCSPCE
_journal_issue 13
_journal_name_full 'Journal of the Chemical Society, Perkin Transactions 1'
_journal_page_first 1532
_journal_page_last 1537
_journal_paper_doi 10.1039/b102031p
_journal_year 2001
_chemical_formula_moiety 'C36 H40 O6 '
_chemical_formula_sum 'C36 H40 O6'
_chemical_formula_weight 568.71
_space_group_IT_number 14
_symmetry_cell_setting monoclinic
_symmetry_Int_Tables_number 14
_symmetry_space_group_name_Hall '-P 2yn'
_symmetry_space_group_name_H-M 'P 1 21/n 1'
_audit_creation_date 'Wed May 14 09:13:11 1997'
_audit_creation_method 'from TEXRAY.INF file'
_cell_angle_alpha 90
_cell_angle_beta 113.246(5)
_cell_angle_gamma 90
_cell_formula_units_Z 2
_cell_length_a 14.3011(9)
_cell_length_b 7.608(1)
_cell_length_c 15.421(1)
_cell_measurement_reflns_used 20
_cell_measurement_temperature 298.2
_cell_measurement_theta_max 25.3
_cell_measurement_theta_min 20.6
_cell_volume 1541.6(3)
_computing_cell_refinement 'Rigaku/AFC Diffractometer Control'
_computing_data_collection 'Rigaku/AFC Diffractometer Control'
_computing_data_reduction teXsan
_computing_publication_material teXsan
_computing_structure_refinement teXsan
_diffrn_ambient_temperature 298.2
_diffrn_measurement_device 'Rigaku AFC7S'
_diffrn_measurement_method \w-2\q
_diffrn_orient_matrix_UB_11 -0.00911
_diffrn_orient_matrix_UB_12 0.02013
_diffrn_orient_matrix_UB_13 -0.06694
_diffrn_orient_matrix_UB_21 -0.07439
_diffrn_orient_matrix_UB_22 0.02036
_diffrn_orient_matrix_UB_23 -0.01793
_diffrn_orient_matrix_UB_31 0.01324
_diffrn_orient_matrix_UB_32 0.12828
_diffrn_orient_matrix_UB_33 0.01335
_diffrn_radiation_detector 'scintillation counter'
_diffrn_radiation_monochromator graphite
_diffrn_radiation_source 'Rigaku sealed tube'
_diffrn_radiation_type 'Cu K\a'
_diffrn_radiation_wavelength 1.5418
_diffrn_reflns_av_R_equivalents 1.42
_diffrn_reflns_av_sigmaI/netI 0.075
_diffrn_reflns_limit_h_max 16
_diffrn_reflns_limit_h_min 0
_diffrn_reflns_limit_k_max 8
_diffrn_reflns_limit_k_min 0
_diffrn_reflns_limit_l_max 15
_diffrn_reflns_limit_l_min -17
_diffrn_reflns_number 2612
_diffrn_reflns_reduction_process 'Lp corrections applied'
_diffrn_reflns_theta_max 60.05
_diffrn_reflns_theta_min 3.12
_diffrn_standards_decay_% -5.16
_diffrn_standards_interval_count 150
_diffrn_standards_number 3
_exptl_absorpt_coefficient_mu 0.661
_exptl_absorpt_correction_type none
_exptl_crystal_colour colorless
_exptl_crystal_density_diffrn 1.225
_exptl_crystal_density_meas ?
_exptl_crystal_description prismatic
_exptl_crystal_F_000 608.00
_exptl_crystal_size_max 0.240
_exptl_crystal_size_mid 0.180
_exptl_crystal_size_min 0.140
_refine_diff_density_max 0.25
_refine_diff_density_min -0.21
_refine_ls_extinction_coef 0.02(2)
_refine_ls_extinction_method 'Zachariasen(1967) type 2 Gaussian isotropic'
_refine_ls_goodness_of_fit_obs 1.758
_refine_ls_hydrogen_treatment noref
_refine_ls_matrix_type full
_refine_ls_number_constraints 0
_refine_ls_number_parameters 191
_refine_ls_number_reflns 1532
_refine_ls_number_restraints 0
_refine_ls_R_factor_obs 0.0610
_refine_ls_shift/esd_max 0.0040
_refine_ls_shift/esd_mean 0.0010
_refine_ls_structure_factor_coef F
_refine_ls_weighting_details 'w = 1/[\s^2^(Fo) + 0.00314|Fo|^2^]'
_refine_ls_weighting_scheme calc
_refine_ls_wR_factor_obs 0.1100
_reflns_number_observed 1532
_reflns_number_total 2502
_reflns_observed_criterion >3.0sigma(I)
_cod_data_source_file b102031p.txt
_cod_data_source_block calixparacyclophane(2:2)
_cod_depositor_comments
;
The following automatic conversions were performed:

'_refine_ls_weighting_scheme' value 'w = 1/[&#x00A5;s^2^(Fo) +
0.00314|Fo|^2^]' was changed to 'calc'. New tag
'_refine_ls_weighting_details' was created. The value of the new tag
was set to 'w = 1/[&#x00A5;s^2^(Fo) + 0.00314|Fo|^2^]'.

Automatic conversion script
Id: cif_fix_values 3143 2015-03-26 13:38:13Z robertas 
;
_cod_original_cell_volume 1541.7(2)
_cod_original_sg_symbol_H-M 'P 21/n     '
_cod_original_formula_sum 'C36 H40 O6 '
_cod_database_code 7204135

loop_
_symmetry_equiv_pos_as_xyz
'   +x,   +y,   +z'
1/2-x,1/2+y,1/2-z
'   -x,   -y,   -z'
1/2+x,1/2-y,1/2+z

loop_
_atom_site_aniso_label
_atom_site_aniso_U_11
_atom_site_aniso_U_22
_atom_site_aniso_U_33
_atom_site_aniso_U_12
_atom_site_aniso_U_13
_atom_site_aniso_U_23
O(1) 0.082(2) 0.212(4) 0.137(3) 0.028(2) 0.039(2) 0.103(3)
O(2) 0.102(2) 0.089(2) 0.083(2) 0.027(2) 0.019(2) -0.004(2)
O(3) 0.083(2) 0.091(2) 0.078(2) -0.008(1) 0.020(1) -0.012(1)
C(1) 0.070(2) 0.097(3) 0.087(3) 0.012(2) 0.024(2) 0.011(2)
C(2) 0.130(5) 0.245(8) 0.144(5) 0.099(5) 0.079(4) 0.119(6)
C(3) 0.082(3) 0.088(3) 0.100(3) 0.032(2) 0.032(2) 0.038(3)
C(4) 0.081(3) 0.071(3) 0.156(5) -0.008(2) 0.029(3) 0.021(3)
C(5) 0.087(3) 0.065(2) 0.112(4) -0.006(2) 0.013(3) -0.019(2)
C(6) 0.078(2) 0.057(2) 0.073(2) 0.014(2) 0.011(2) 0.006(2)
C(7) 0.063(2) 0.074(2) 0.082(2) 0.007(2) 0.012(2) 0.001(2)
C(8) 0.074(3) 0.096(3) 0.071(2) 0.027(2) 0.008(2) 0.003(2)
C(9) 0.126(4) 0.085(3) 0.086(3) 0.035(3) 0.036(3) 0.014(2)
C(10) 0.091(3) 0.076(3) 0.089(3) 0.012(2) 0.014(2) 0.002(2)
C(11) 0.060(2) 0.072(2) 0.083(2) -0.002(2) 0.027(2) 0.001(2)
C(12) 0.064(2) 0.081(2) 0.079(2) -0.001(2) 0.031(2) 0.009(2)
C(13) 0.069(2) 0.086(2) 0.082(2) -0.003(2) 0.039(2) 0.000(2)
C(14) 0.069(2) 0.080(2) 0.089(3) 0.011(2) 0.042(2) 0.009(2)
C(15) 0.060(2) 0.076(2) 0.079(2) 0.004(2) 0.031(2) 0.008(2)
C(16) 0.054(2) 0.078(2) 0.073(2) -0.006(2) 0.022(2) 0.000(2)
C(17) 0.108(3) 0.113(3) 0.083(3) 0.006(3) 0.047(3) -0.005(3)
C(18) 0.117(4) 0.129(4) 0.091(3) 0.006(3) 0.054(3) -0.025(3)

loop_
_atom_site_label
_atom_site_fract_x
_atom_site_fract_y
_atom_site_fract_z
_atom_site_U_iso_or_equiv
_atom_site_thermal_displace_type
_atom_site_calc_flag
_atom_site_calc_attached_atom
_atom_site_occupancy
_atom_site_refinement_flags
O1 0.7070(3) -0.4031(6) 0.9623(3) 0.145(2) Uani d . 1.00 .
O2 0.5322(2) -0.2560(4) 1.3127(2) 0.0965(10) Uani d . 1.00 .
O3 0.3264(2) -0.0244(4) 1.0692(2) 0.0875(9) Uani d . 1.00 .
C1 0.7650(3) -0.3085(6) 0.9275(3) 0.087(1) Uani d . 1.00 .
C2 0.7632(5) -0.500(1) 1.0453(5) 0.165(3) Uani d . 1.00 .
C3 0.7117(3) -0.4836(6) 1.1121(3) 0.091(1) Uani d . 1.00 .
C4 0.7614(4) -0.4025(6) 1.1988(5) 0.108(2) Uani d . 1.00 .
C5 0.7158(4) -0.3862(5) 1.2619(4) 0.096(1) Uani d . 1.00 .
C6 0.6188(3) -0.4515(5) 1.2407(3) 0.075(1) Uani d . 1.00 .
C7 0.5697(3) -0.5328(5) 1.1549(3) 0.078(1) Uani d . 1.00 .
C8 0.6160(3) -0.5483(6) 1.0916(3) 0.087(1) Uani d . 1.00 .
C9 0.5690(4) -0.4312(6) 1.3104(3) 0.101(2) Uani d . 1.00 .
C10 0.4531(3) -0.2093(6) 1.2281(3) 0.092(1) Uani d . 1.00 .
C11 0.4113(3) -0.0304(5) 1.2374(3) 0.072(1) Uani d . 1.00 .
C12 0.4312(3) 0.0474(5) 1.3240(3) 0.074(1) Uani d . 1.00 .
C13 0.3881(3) 0.2077(5) 1.3308(3) 0.076(1) Uani d . 1.00 .
C14 0.3245(3) 0.2896(5) 1.2484(3) 0.076(1) Uani d . 1.00 .
C15 0.3035(2) 0.2153(5) 1.1605(3) 0.070(1) Uani d . 1.00 .
C16 0.3488(3) 0.0560(5) 1.1559(3) 0.069(1) Uani d . 1.00 .
C17 0.4108(4) 0.2961(7) 1.4249(3) 0.098(2) Uani d . 1.00 .
C18 0.3949(4) 0.0231(8) 1.0258(3) 0.108(2) Uani d . 1.00 .
H1a 0.8143 -0.4044 0.9150 0.0874 Uiso calc . 1.00 .
H1b 0.8102 -0.2238 0.9834 0.0874 Uiso calc . 1.00 .
H2b 0.8398 -0.4517 1.0696 0.1646 Uiso calc . 1.00 .
H3 0.7645 -0.6358 1.0204 0.1646 Uiso calc . 1.00 .
H4 0.8382 -0.3520 1.2179 0.1089 Uiso calc . 1.00 .
H5 0.7573 -0.3214 1.3303 0.0963 Uiso calc . 1.00 .
H7 0.4924 -0.5813 1.1373 0.0785 Uiso calc . 1.00 .
H8 0.5741 -0.6166 1.0234 0.0861 Uiso calc . 1.00 .
H9a 0.6203 -0.4701 1.3807 0.1001 Uiso calc . 1.00 .
H9b 0.5039 -0.5242 1.2903 0.1001 Uiso calc . 1.00 .
H10a 0.3921 -0.3085 1.2112 0.0925 Uiso calc . 1.00 .
H10b 0.4776 -0.2111 1.1703 0.0925 Uiso calc . 1.00 .
H12 0.4834 -0.0254 1.3876 0.0735 Uiso calc . 1.00 .
H14 0.2847 0.4175 1.2479 0.0760 Uiso calc . 1.00 .
H17a 0.4670 0.4079 1.4403 0.0975 Uiso calc . 1.00 .
H17b 0.4467 0.2011 1.4864 0.0975 Uiso calc . 1.00 .
H17c 0.3423 0.3503 1.4330 0.0975 Uiso calc . 1.00 .
H18a 0.4730 -0.0316 1.0652 0.1077 Uiso calc . 1.00 .
H18b 0.4032 0.1682 1.0219 0.1077 Uiso calc . 1.00 .
H18c 0.3693 -0.0279 0.9514 0.1077 Uiso calc . 1.00 .

loop_
_atom_type_symbol
_atom_type_oxidation_number
_atom_type_number_in_cell
_atom_type_scat_dispersion_real
_atom_type_scat_dispersion_imag
_atom_type_scat_source
C 0 72 0.018 0.009
;International Tables for Crystallography
(1992, Vol. C, Tables 4.2.6.8 and 6.1.1.1)
;
H 0 80 0.000 0.000
;International Tables for Crystallography
(1992, Vol. C, Table 6.1.1.2)
;
O 0 12 0.049 0.032
;International Tables for Crystallography
(1992, Vol. C, Tables 4.2.6.8 and 6.1.1.1)
;

loop_
_geom_angle_atom_site_label_1
_geom_angle_atom_site_label_2
_geom_angle_atom_site_label_3
_geom_angle
_geom_angle_site_symmetry_1
_geom_angle_site_symmetry_2
_geom_angle_site_symmetry_3
_geom_angle_publ_flag
C(1) O(1) C(2) 114.4(4) 1_555 1_555 1_555 yes
C(9) O(2) C(10) 112.5(3) 1_555 1_555 1_555 yes
C(16) O(3) C(18) 113.5(3) 1_555 1_555 1_555 yes
O(1) C(1) C(15) 109.0(3) 1_555 1_555 3_657 yes
O(1) C(1) H(1a) 104.9(4) 1_555 1_555 1_555 no
O(1) C(1) H(1b) 105.6(4) 1_555 1_555 1_555 no
C(15) C(1) H(1a) 113.4(4) 3_657 1_555 1_555 no
C(15) C(1) H(1b) 114.5(4) 3_657 1_555 1_555 no
H(1a) C(1) H(1b) 108.7(3) 1_555 1_555 1_555 no
O(1) C(2) C(3) 109.0(4) 1_555 1_555 1_555 yes
O(1) C(2) H(2b) 106.2(5) 1_555 1_555 1_555 no
O(1) C(2) H(3) 104.7(7) 1_555 1_555 1_555 no
C(3) C(2) H(2b) 116.4(7) 1_555 1_555 1_555 no
C(3) C(2) H(3) 113.2(6) 1_555 1_555 1_555 no
H(2b) C(2) H(3) 106.4(5) 1_555 1_555 1_555 no
C(2) C(3) C(4) 120.0(6) 1_555 1_555 1_555 yes
C(2) C(3) C(8) 122.2(6) 1_555 1_555 1_555 yes
C(4) C(3) C(8) 117.8(5) 1_555 1_555 1_555 yes
C(3) C(4) C(5) 121.1(4) 1_555 1_555 1_555 yes
C(3) C(4) H(4) 119.6(6) 1_555 1_555 1_555 no
C(5) C(4) H(4) 119.2(6) 1_555 1_555 1_555 no
C(4) C(5) C(6) 120.7(5) 1_555 1_555 1_555 yes
C(4) C(5) H(5) 119.4(5) 1_555 1_555 1_555 no
C(6) C(5) H(5) 120.0(6) 1_555 1_555 1_555 no
C(5) C(6) C(7) 118.3(4) 1_555 1_555 1_555 yes
C(5) C(6) C(9) 120.1(4) 1_555 1_555 1_555 yes
C(7) C(6) C(9) 121.6(4) 1_555 1_555 1_555 yes
C(6) C(7) C(8) 120.7(4) 1_555 1_555 1_555 yes
C(6) C(7) H(7) 118.2(4) 1_555 1_555 1_555 no
C(8) C(7) H(7) 121.1(4) 1_555 1_555 1_555 no
C(3) C(8) C(7) 121.4(4) 1_555 1_555 1_555 yes
C(3) C(8) H(8) 120.1(5) 1_555 1_555 1_555 no
C(7) C(8) H(8) 118.6(4) 1_555 1_555 1_555 no
O(2) C(9) C(6) 113.1(4) 1_555 1_555 1_555 yes
O(2) C(9) H(9a) 109.8(4) 1_555 1_555 1_555 no
O(2) C(9) H(9b) 108.8(4) 1_555 1_555 1_555 no
C(6) C(9) H(9a) 111.1(4) 1_555 1_555 1_555 no
C(6) C(9) H(9b) 108.2(4) 1_555 1_555 1_555 no
H(9a) C(9) H(9b) 105.4(4) 1_555 1_555 1_555 no
O(2) C(10) C(11) 110.2(3) 1_555 1_555 1_555 yes
O(2) C(10) H(10a) 108.7(4) 1_555 1_555 1_555 no
O(2) C(10) H(10b) 111.3(4) 1_555 1_555 1_555 no
C(11) C(10) H(10a) 109.3(4) 1_555 1_555 1_555 no
C(11) C(10) H(10b) 110.9(4) 1_555 1_555 1_555 no
H(10a) C(10) H(10b) 106.2(4) 1_555 1_555 1_555 no
C(10) C(11) C(12) 122.5(4) 1_555 1_555 1_555 yes
C(10) C(11) C(16) 118.6(3) 1_555 1_555 1_555 yes
C(12) C(11) C(16) 118.9(4) 1_555 1_555 1_555 yes
C(11) C(12) C(13) 121.4(4) 1_555 1_555 1_555 yes
C(11) C(12) H(12) 116.4(4) 1_555 1_555 1_555 no
C(13) C(12) H(12) 122.2(4) 1_555 1_555 1_555 no
C(12) C(13) C(14) 118.5(4) 1_555 1_555 1_555 yes
C(12) C(13) C(17) 122.0(4) 1_555 1_555 1_555 yes
C(14) C(13) C(17) 119.4(4) 1_555 1_555 1_555 yes
C(13) C(14) C(15) 121.4(4) 1_555 1_555 1_555 yes
C(13) C(14) H(14) 123.0(4) 1_555 1_555 1_555 no
C(15) C(14) H(14) 115.6(3) 1_555 1_555 1_555 no
C(1) C(15) C(14) 120.1(3) 3_657 1_555 1_555 yes
C(1) C(15) C(16) 121.2(4) 3_657 1_555 1_555 yes
C(14) C(15) C(16) 118.7(3) 1_555 1_555 1_555 yes
O(3) C(16) C(11) 119.0(3) 1_555 1_555 1_555 yes
O(3) C(16) C(15) 119.9(3) 1_555 1_555 1_555 yes
C(11) C(16) C(15) 121.0(4) 1_555 1_555 1_555 yes
C(13) C(17) H(17a) 113.8(4) 1_555 1_555 1_555 no
C(13) C(17) H(17b) 111.7(4) 1_555 1_555 1_555 no
C(13) C(17) H(17c) 114.2(4) 1_555 1_555 1_555 no
H(17a) C(17) H(17b) 104.4(4) 1_555 1_555 1_555 no
H(17a) C(17) H(17c) 106.4(4) 1_555 1_555 1_555 no
H(17b) C(17) H(17c) 105.5(4) 1_555 1_555 1_555 no
O(3) C(18) H(18a) 111.8(4) 1_555 1_555 1_555 no
O(3) C(18) H(18b) 112.6(4) 1_555 1_555 1_555 no
O(3) C(18) H(18c) 112.4(5) 1_555 1_555 1_555 no
H(18a) C(18) H(18b) 107.0(5) 1_555 1_555 1_555 no
H(18a) C(18) H(18c) 106.1(4) 1_555 1_555 1_555 no
H(18b) C(18) H(18c) 106.5(5) 1_555 1_555 1_555 no

loop_
_geom_bond_atom_site_label_1
_geom_bond_atom_site_label_2
_geom_bond_distance
_geom_bond_site_symmetry_1
_geom_bond_site_symmetry_2
_geom_bond_publ_flag
O(1) C(1) 1.358(5) 1_555 1_555 yes
O(1) C(2) 1.415(6) 1_555 1_555 yes
O(2) C(9) 1.437(5) 1_555 1_555 yes
O(2) C(10) 1.393(5) 1_555 1_555 yes
O(3) C(16) 1.390(5) 1_555 1_555 yes
O(3) C(18) 1.432(6) 1_555 1_555 yes
C(1) C(15*) 1.503(5) 1_555 1_555 yes
C(2) C(3) 1.492(7) 1_555 1_555 yes
C(3) C(4) 1.386(8) 1_555 1_555 yes
C(3) C(8) 1.369(7) 1_555 1_555 yes
C(4) C(5) 1.374(8) 1_555 1_555 yes
C(5) C(6) 1.384(7) 1_555 1_555 yes
C(6) C(7) 1.376(5) 1_555 1_555 yes
C(6) C(9) 1.515(6) 1_555 1_555 yes
C(7) C(8) 1.382(6) 1_555 1_555 yes
C(10) C(11) 1.517(6) 1_555 1_555 yes
C(11) C(12) 1.385(6) 1_555 1_555 yes
C(11) C(16) 1.386(5) 1_555 1_555 yes
C(12) C(13) 1.386(6) 1_555 1_555 yes
C(13) C(14) 1.386(5) 1_555 1_555 yes
C(13) C(17) 1.512(6) 1_555 1_555 yes
C(14) C(15) 1.388(5) 1_555 1_555 yes
C(15) C(16) 1.389(5) 1_555 1_555 yes

loop_
_geom_contact_atom_site_label_1
_geom_contact_atom_site_label_2
_geom_contact_distance
_geom_contact_site_symmetry_1
_geom_contact_site_symmetry_2
_geom_contact_publ_flag
O(2) C(2) 3.481(6) 1_555 2_657 ?
C(3) C(5) 3.555(6) 1_555 2_647 ?
C(8) C(8) 3.486(7) 1_555 3_647 ?

loop_
_cod_changelog_entry_id
_cod_changelog_entry_author
_cod_changelog_entry_date
_cod_changelog_entry_text
1 'Vaitkus, Antanas' 2022-05-07T04:00:00+03:00 'Updated bibliographic information.'
2 'Vaitkus, Antanas' 2022-05-07T04:05:00+03:00
;
 Replaced the '&#x00A5;' sequences with backslash symbols ('\')
 in multiple data values.
;
